data_9016684
loop_
_publ_author_name
'Effenberger, H.'
'Langhof, H.'

_publ_section_title
;
 On the aplanarity of the CO3 group in buetschliite, dipotassium calcium
 dicarbonate, K2Ca(CO3)2: a further refinement of the atomic arrangement
;
_journal_issue 7
_journal_name_full 'Acta Crystallographica, Section C'
_journal_page_first 1299
_journal_page_last 1300
_journal_paper_doi 10.1107/S0108270184007721
_journal_volume 40
_journal_year 1984
_chemical_compound_source Synthetic
_chemical_formula_sum 'C2 Ca K2 O6'
_chemical_name_mineral Butschliite
_space_group_IT_number 166
_symmetry_space_group_name_Hall '-R 3 2"'
_symmetry_space_group_name_H-M 'R -3 m :H'
_cell_angle_alpha 90
_cell_angle_beta 90
_cell_angle_gamma 120
_cell_length_a 5.3822
_cell_length_b 5.3822
_cell_length_c 18.156
_cell_formula_units_Z 3
_cell_volume 455.481
_database_code_amcsd 0019193
_exptl_crystal_density_diffrn 2.606
_cod_original_sg_symbol_H-M 'R -3 m'
_cod_original_formula_sum 'K2 Ca C2 O6'
_cod_database_code 9016684

loop_
_space_group_symop_operation_xyz
x,y,z
2/3+x,1/3+y,1/3+z
1/3+x,2/3+y,2/3+z
x,x-y,z
2/3+x,1/3+x-y,1/3+z
1/3+x,2/3+x-y,2/3+z
y,x,-z
2/3+y,1/3+x,1/3-z
1/3+y,2/3+x,2/3-z
-x+y,y,z
2/3-x+y,1/3+y,1/3+z
1/3-x+y,2/3+y,2/3+z
-x,-x+y,-z
2/3-x,1/3-x+y,1/3-z
1/3-x,2/3-x+y,2/3-z
-y,-x,z
2/3-y,1/3-x,1/3+z
1/3-y,2/3-x,2/3+z
x-y,-y,-z
2/3+x-y,1/3-y,1/3-z
1/3+x-y,2/3-y,2/3-z
y,-x+y,-z
2/3+y,1/3-x+y,1/3-z
1/3+y,2/3-x+y,2/3-z
-x+y,-x,z
2/3-x+y,1/3-x,1/3+z
1/3-x+y,2/3-x,2/3+z
-x,-y,-z
2/3-x,1/3-y,1/3-z
1/3-x,2/3-y,2/3-z
-y,x-y,z
2/3-y,1/3+x-y,1/3+z
1/3-y,2/3+x-y,2/3+z
x-y,x,-z
2/3+x-y,1/3+x,1/3-z
1/3+x-y,2/3+x,2/3-z

loop_
_atom_site_label
_atom_site_fract_x
_atom_site_fract_y
_atom_site_fract_z
_atom_site_U_iso_or_equiv
K 0.00000 0.00000 0.20927 0.02039
Ca 0.00000 0.00000 0.00000 0.01203
C 0.00000 0.00000 0.58831 0.01254
O 0.13776 -0.13776 0.58752 0.02001

loop_
_cod_related_entry_id
_cod_related_entry_database
_cod_related_entry_code
1 AMCSD 0019193
